data_4133240
loop_
_publ_author_name
'R\"osel, S\"oren'
'Becker, Jonathan'
'Allen, Wesley D.'
'Schreiner, Peter R.'

_publ_section_title
;
 Probing the Delicate Balance between Pauli Repulsion and London
 Dispersion with Triphenylmethyl Derivatives.
;
_journal_issue 43
_journal_name_full 'Journal of the American Chemical Society'
_journal_page_first 14421
_journal_page_last 14432
_journal_paper_doi 10.1021/jacs.8b09145
_journal_volume 140
_journal_year 2018
_chemical_formula_sum 'C140 H108 O2'
_chemical_formula_weight 1822.26
_space_group_crystal_system triclinic
_space_group_IT_number 2
_space_group_name_Hall '-P 1'
_space_group_name_H-M_alt 'P -1'
_atom_sites_solution_hydrogens geom
_atom_sites_solution_primary direct
_atom_sites_solution_secondary difmap
_audit_creation_method SHELXL-2016/6
_cell_angle_alpha 77.3660(14)
_cell_angle_beta 70.7236(13)
_cell_angle_gamma 78.8692(14)
_cell_formula_units_Z 1
_cell_length_a 13.8958(5)
_cell_length_b 14.0534(5)
_cell_length_c 14.3343(5)
_cell_measurement_reflns_used 9488
_cell_measurement_temperature 100(2)
_cell_measurement_theta_max 29.43
_cell_measurement_theta_min 2.31
_cell_volume 2556.05(16)
_computing_cell_refinement 'SAINT 8.38A (Bruker-AXS, 2017)'
_computing_data_collection 'APEX3 v2017.3-0 (Bruker-AXS, 2017)'
_computing_data_reduction 'SAINT 8.38A (Bruker-AXS, 2017)'
_computing_molecular_graphics 'Bruker SHELXTL'
_computing_publication_material 'Bruker SHELXTL'
_computing_structure_refinement 'SHELXL-2016/6 (Sheldrick, 2016)'
_computing_structure_solution 'SHELXT-2015 (Sheldrick, 2015)'
_diffrn_ambient_temperature 100(2)
_diffrn_measured_fraction_theta_full 0.999
_diffrn_measured_fraction_theta_max 0.999
_diffrn_measurement_device_type 'Bruker PHOTON100'
_diffrn_measurement_method '\f and \w scans'
_diffrn_radiation_type MoK\a
_diffrn_radiation_wavelength 0.71073
_diffrn_reflns_av_R_equivalents 0.0619
_diffrn_reflns_av_unetI/netI 0.0335
_diffrn_reflns_Laue_measured_fraction_full 0.999
_diffrn_reflns_Laue_measured_fraction_max 0.999
_diffrn_reflns_limit_h_max 18
_diffrn_reflns_limit_h_min -18
_diffrn_reflns_limit_k_max 18
_diffrn_reflns_limit_k_min -17
_diffrn_reflns_limit_l_max 18
_diffrn_reflns_limit_l_min -18
_diffrn_reflns_number 112561
_diffrn_reflns_point_group_measured_fraction_full 0.999
_diffrn_reflns_point_group_measured_fraction_max 0.999
_diffrn_reflns_theta_full 25.242
_diffrn_reflns_theta_max 27.485
_diffrn_reflns_theta_min 2.305
_diffrn_source 'I\mS micro-focus sealed tube, multilayer optics'
_exptl_absorpt_coefficient_mu 0.068
_exptl_absorpt_correction_T_max 0.7459
_exptl_absorpt_correction_T_min 0.6918
_exptl_absorpt_correction_type multi-scan
_exptl_absorpt_process_details 'SADABS (Sheldrick, 2009)'
_exptl_crystal_colour colourless
_exptl_crystal_density_diffrn 1.184
_exptl_crystal_density_method 'not measured'
_exptl_crystal_description block
_exptl_crystal_F_000 964
_exptl_crystal_size_max 0.207
_exptl_crystal_size_mid 0.091
_exptl_crystal_size_min 0.079
_refine_diff_density_max 0.308
_refine_diff_density_min -0.315
_refine_diff_density_rms 0.055
_refine_ls_extinction_method none
_refine_ls_goodness_of_fit_ref 1.042
_refine_ls_hydrogen_treatment constr
_refine_ls_matrix_type full
_refine_ls_number_parameters 835
_refine_ls_number_reflns 11715
_refine_ls_number_restraints 2153
_refine_ls_restrained_S_all 0.963
_refine_ls_R_factor_all 0.0709
_refine_ls_R_factor_gt 0.0481
_refine_ls_shift/su_max 0.001
_refine_ls_shift/su_mean 0.000
_refine_ls_structure_factor_coef Fsqd
_refine_ls_weighting_details 'w=1/[\s^2^(Fo^2^)+(0.0490P)^2^+1.0056P] where P=(Fo^2^+2Fc^2^)/3'
_refine_ls_weighting_scheme calc
_refine_ls_wR_factor_gt 0.1046
_refine_ls_wR_factor_ref 0.1149
_reflns_Friedel_coverage 0.000
_reflns_number_gt 8962
_reflns_number_total 11715
_reflns_threshold_expression 'I > 2\s(I)'
_cod_data_source_file D18014.cif
_cod_data_source_block D18014
_cod_database_code 4133240
_shelx_shelxl_version_number 2016/6
_shelx_space_group_comment
; 
The symmetry employed for this shelxl refinement is uniquely defined 
by the following loop, which should always be used as a source of 
symmetry information in preference to the above space-group names. 
They are only intended as comments. 
;
_shelx_estimated_absorpt_t_min 0.986
_shelx_estimated_absorpt_t_max 0.995

loop_
_space_group_symop_operation_xyz
'x, y, z'
'-x, -y, -z'

loop_
_atom_site_label
_atom_site_type_symbol
_atom_site_fract_x
_atom_site_fract_y
_atom_site_fract_z
_atom_site_U_iso_or_equiv
_atom_site_adp_type
_atom_site_occupancy
_atom_site_site_symmetry_order
_atom_site_calc_flag
_atom_site_refinement_flags_posn
_atom_site_refinement_flags_adp
_atom_site_refinement_flags_occupancy
_atom_site_disorder_assembly
_atom_site_disorder_group
C1 C 0.54037(9) 0.44137(9) 0.61026(9) 0.0123(2) Uani 1 1 d . U . . .
O1 O 0.47619(6) 0.46407(6) 0.54389(6) 0.01267(19) Uani 1 1 d . U . . .
C11 C 0.54086(9) 0.53267(9) 0.65227(9) 0.0127(2) Uani 1 1 d . U . . .
C12 C 0.49581(9) 0.54006(10) 0.75327(9) 0.0140(3) Uani 1 1 d . U . . .
H12 H 0.463158 0.487182 0.798392 0.017 Uiso 1 1 calc R U . . .
C13 C 0.49800(10) 0.62436(10) 0.78916(10) 0.0159(3) Uani 1 1 d . U . . .
C14 C 0.54244(10) 0.70281(10) 0.72186(10) 0.0173(3) Uani 1 1 d . U . . .
H14 H 0.542561 0.760779 0.745646 0.021 Uiso 1 1 calc R U . . .
C15 C 0.58699(10) 0.69810(10) 0.61975(10) 0.0157(3) Uani 1 1 d D U . . .
C16 C 0.58881(10) 0.61121(10) 0.58716(9) 0.0141(3) Uani 1 1 d . U . . .
H16 H 0.623463 0.605141 0.519045 0.017 Uiso 1 1 calc R U . . .
C17 C 0.45327(10) 0.63061(10) 0.89771(10) 0.0167(3) Uani 1 1 d D U . . .
C18 C 0.35628(11) 0.60484(10) 0.95277(10) 0.0206(3) Uani 1 1 d D U . . .
H18 H 0.317455 0.581058 0.921303 0.025 Uiso 1 1 calc R U . . .
C19 C 0.31564(11) 0.61359(11) 1.05346(11) 0.0246(3) Uani 1 1 d D U . . .
H19 H 0.248915 0.596534 1.090150 0.030 Uiso 1 1 calc R U . . .
C20 C 0.37183(12) 0.64703(11) 1.10067(10) 0.0236(3) Uani 1 1 d D U . . .
H20 H 0.343868 0.652779 1.169582 0.028 Uiso 1 1 calc R U . . .
C21 C 0.46871(12) 0.67199(11) 1.04709(11) 0.0250(3) Uani 1 1 d D U . . .
H21 H 0.507787 0.694411 1.079290 0.030 Uiso 1 1 calc R U . . .
C22 C 0.50901(11) 0.66433(11) 0.94625(10) 0.0234(3) Uani 1 1 d D U . . .
H22 H 0.575429 0.682271 0.909720 0.028 Uiso 1 1 calc R U . . .
C23 C 0.629(3) 0.787(2) 0.5532(15) 0.0163(11) Uani 0.406(19) 1 d D U P A 1
C24 C 0.674(3) 0.8515(19) 0.5816(16) 0.0251(9) Uani 0.406(19) 1 d D U P A 1
H24 H 0.684962 0.837853 0.645321 0.030 Uiso 0.406(19) 1 calc R U P A 1
C25 C 0.7010(17) 0.9370(15) 0.5151(14) 0.036(4) Uani 0.406(19) 1 d D U P A 1
H25 H 0.720573 0.986971 0.537603 0.043 Uiso 0.406(19) 1 calc R U P A 1
C26 C 0.7005(17) 0.9506(14) 0.4173(13) 0.038(4) Uani 0.406(19) 1 d D U P A 1
H26 H 0.728862 1.004820 0.370575 0.046 Uiso 0.406(19) 1 calc R U P A 1
C27 C 0.6590(16) 0.8860(13) 0.3874(12) 0.038(4) Uani 0.406(19) 1 d D U P A 1
H27 H 0.655247 0.896104 0.320877 0.046 Uiso 0.406(19) 1 calc R U P A 1
C28 C 0.6225(14) 0.8054(12) 0.4569(12) 0.026(3) Uani 0.406(19) 1 d D U P A 1
H28 H 0.591790 0.761399 0.437246 0.031 Uiso 0.406(19) 1 calc R U P A 1
C23A C 0.630(2) 0.7822(14) 0.5434(10) 0.0163(11) Uani 0.594(19) 1 d D U P A 2
C24A C 0.6693(17) 0.8512(13) 0.5730(11) 0.0251(9) Uani 0.594(19) 1 d D U P A 2
H24A H 0.662149 0.846411 0.642099 0.030 Uiso 0.594(19) 1 calc R U P A 2
C25A C 0.7186(11) 0.9265(10) 0.5046(8) 0.0274(17) Uani 0.594(19) 1 d D U P A 2
H25A H 0.751172 0.967946 0.525545 0.033 Uiso 0.594(19) 1 calc R U P A 2
C26A C 0.7198(11) 0.9405(9) 0.4055(8) 0.0279(17) Uani 0.594(19) 1 d D U P A 2
H26A H 0.749837 0.993808 0.358621 0.033 Uiso 0.594(19) 1 calc R U P A 2
C27A C 0.6765(9) 0.8756(8) 0.3757(7) 0.0199(12) Uani 0.594(19) 1 d D U P A 2
H27A H 0.676656 0.885524 0.307940 0.024 Uiso 0.594(19) 1 calc R U P A 2
C28A C 0.6329(8) 0.7964(7) 0.4427(7) 0.0136(12) Uani 0.594(19) 1 d D U P A 2
H28A H 0.605158 0.752118 0.420183 0.016 Uiso 0.594(19) 1 calc R U P A 2
C31 C 0.64881(9) 0.39861(9) 0.55484(9) 0.0130(2) Uani 1 1 d . U . . .
C32 C 0.66399(10) 0.35404(9) 0.47251(9) 0.0144(3) Uani 1 1 d . U . . .
H32 H 0.606720 0.349727 0.452115 0.017 Uiso 1 1 calc R U . . .
C33 C 0.76239(10) 0.31566(9) 0.41964(9) 0.0150(3) Uani 1 1 d . U . . .
C34 C 0.84539(10) 0.32101(10) 0.45209(10) 0.0163(3) Uani 1 1 d . U . . .
H34 H 0.912754 0.295680 0.416037 0.020 Uiso 1 1 calc R U . . .
C35 C 0.83155(10) 0.36267(10) 0.53612(9) 0.0156(3) Uani 1 1 d . U . . .
C36 C 0.73212(10) 0.40196(9) 0.58643(9) 0.0145(3) Uani 1 1 d . U . . .
H36 H 0.721445 0.431487 0.643277 0.017 Uiso 1 1 calc R U . . .
C37 C 0.77755(10) 0.27392(10) 0.32807(10) 0.0178(3) Uani 1 1 d . U . . .
C38 C 0.70429(11) 0.22266(11) 0.32126(11) 0.0242(3) Uani 1 1 d . U . . .
H38 H 0.644395 0.212349 0.376541 0.029 Uiso 1 1 calc R U . . .
C39 C 0.71821(13) 0.18651(12) 0.23418(12) 0.0305(4) Uani 1 1 d . U . . .
H39 H 0.667747 0.151748 0.230381 0.037 Uiso 1 1 calc R U . . .
C40 C 0.80497(13) 0.20081(13) 0.15312(12) 0.0332(4) Uani 1 1 d . U . . .
H40 H 0.814107 0.176271 0.093626 0.040 Uiso 1 1 calc R U . . .
C41 C 0.87842(13) 0.25113(12) 0.15928(11) 0.0313(4) Uani 1 1 d . U . . .
H41 H 0.938415 0.260762 0.103944 0.038 Uiso 1 1 calc R U . . .
C42 C 0.86489(11) 0.28752(11) 0.24573(10) 0.0236(3) Uani 1 1 d . U . . .
H42 H 0.915694 0.322178 0.249004 0.028 Uiso 1 1 calc R U . . .
C43 C 0.92087(10) 0.36816(10) 0.56948(9) 0.0180(3) Uani 1 1 d . U . . .
C44 C 1.00694(11) 0.29640(11) 0.55462(10) 0.0225(3) Uani 1 1 d . U . . .
H44 H 1.007250 0.241339 0.526056 0.027 Uiso 1 1 calc R U . . .
C45 C 1.09208(11) 0.30484(13) 0.58123(11) 0.0283(3) Uani 1 1 d . U . . .
H45 H 1.150301 0.255779 0.570442 0.034 Uiso 1 1 calc R U . . .
C46 C 1.09238(11) 0.38447(13) 0.62343(11) 0.0289(4) Uani 1 1 d . U . . .
H46 H 1.151040 0.390543 0.640713 0.035 Uiso 1 1 calc R U . . .
C47 C 1.00705(12) 0.45510(12) 0.64032(11) 0.0271(3) Uani 1 1 d . U . . .
H47 H 1.006611 0.509140 0.670395 0.032 Uiso 1 1 calc R U . . .
C48 C 0.92198(11) 0.44724(11) 0.61342(10) 0.0220(3) Uani 1 1 d . U . . .
H48 H 0.863794 0.496267 0.625055 0.026 Uiso 1 1 calc R U . . .
C51 C 0.48031(10) 0.36328(9) 0.68793(9) 0.0126(2) Uani 1 1 d . U . . .
C52 C 0.37422(10) 0.38693(9) 0.72758(9) 0.0131(2) Uani 1 1 d . U . . .
H52 H 0.342396 0.451144 0.708509 0.016 Uiso 1 1 calc R U . . .
C53 C 0.31424(10) 0.31756(10) 0.79486(9) 0.0139(3) Uani 1 1 d . U . . .
C54 C 0.36276(10) 0.22352(10) 0.82187(9) 0.0151(3) Uani 1 1 d . U . . .
H54 H 0.322843 0.176237 0.868836 0.018 Uiso 1 1 calc R U . . .
C55 C 0.46834(10) 0.19742(10) 0.78156(9) 0.0157(3) Uani 1 1 d D U . . .
C56 C 0.52650(10) 0.26890(10) 0.71456(9) 0.0151(3) Uani 1 1 d . U . . .
H56 H 0.598609 0.252549 0.686927 0.018 Uiso 1 1 calc R U . . .
C57 C 0.20135(10) 0.34399(10) 0.83469(9) 0.0156(3) Uani 1 1 d D U . . .
C58 C 0.15910(10) 0.44032(10) 0.84947(10) 0.0196(3) Uani 1 1 d D U . . .
H58 H 0.203344 0.488894 0.834884 0.023 Uiso 1 1 calc R U . . .
C59 C 0.05358(11) 0.46585(11) 0.88508(11) 0.0246(3) Uani 1 1 d D U . . .
H59 H 0.025974 0.531655 0.894233 0.030 Uiso 1 1 calc R U . . .
C60 C -0.01158(11) 0.39546(12) 0.90733(11) 0.0279(3) Uani 1 1 d D U . . .
H60 H -0.083828 0.412673 0.932760 0.034 Uiso 1 1 calc R U . . .
C61 C 0.02869(11) 0.30003(12) 0.89246(11) 0.0252(3) Uani 1 1 d D U . . .
H61 H -0.016097 0.251918 0.907141 0.030 Uiso 1 1 calc R U . . .
C62 C 0.13416(11) 0.27429(11) 0.85622(10) 0.0197(3) Uani 1 1 d D U . . .
H62 H 0.161048 0.208647 0.845916 0.024 Uiso 1 1 calc R U . . .
C63 C 0.5139(6) 0.0931(6) 0.8046(13) 0.0151(16) Uani 0.520(3) 1 d D U P B 1
C64 C 0.6177(2) 0.0739(2) 0.8007(3) 0.0205(6) Uani 0.520(3) 1 d D U P B 1
H64 H 0.657437 0.126758 0.781806 0.025 Uiso 0.520(3) 1 calc R U P B 1
C65 C 0.6635(2) -0.0220(2) 0.8242(3) 0.0246(7) Uani 0.520(3) 1 d D U P B 1
H65 H 0.734340 -0.034158 0.820143 0.030 Uiso 0.520(3) 1 calc R U P B 1
C66 C 0.6056(5) -0.1000(6) 0.8536(7) 0.0222(14) Uani 0.520(3) 1 d D U P B 1
H66 H 0.636784 -0.165403 0.868953 0.027 Uiso 0.520(3) 1 calc R U P B 1
C67 C 0.5025(2) -0.08141(19) 0.8602(2) 0.0228(7) Uani 0.520(3) 1 d D U P B 1
H67 H 0.462300 -0.134163 0.881816 0.027 Uiso 0.520(3) 1 calc R U P B 1
C68 C 0.4572(2) 0.01365(19) 0.83551(19) 0.0186(6) Uani 0.520(3) 1 d D U P B 1
H68 H 0.386369 0.025045 0.839649 0.022 Uiso 0.520(3) 1 calc R U P B 1
C63A C 0.5242(7) 0.0997(7) 0.8109(14) 0.0151(16) Uani 0.480(3) 1 d D U P B 2
C64A C 0.6170(2) 0.0632(2) 0.7459(3) 0.0201(7) Uani 0.480(3) 1 d D U P B 2
H64A H 0.646107 0.102396 0.683257 0.024 Uiso 0.480(3) 1 calc R U P B 2
C65A C 0.6672(3) -0.0292(2) 0.7713(3) 0.0229(7) Uani 0.480(3) 1 d D U P B 2
H65A H 0.731338 -0.052124 0.727342 0.028 Uiso 0.480(3) 1 calc R U P B 2
C66A C 0.6241(6) -0.0878(6) 0.8606(8) 0.0237(17) Uani 0.480(3) 1 d D U P B 2
H66A H 0.658941 -0.150855 0.878406 0.028 Uiso 0.480(3) 1 calc R U P B 2
C67A C 0.5307(3) -0.0553(2) 0.9241(2) 0.0267(8) Uani 0.480(3) 1 d D U P B 2
H67A H 0.499833 -0.096798 0.984347 0.032 Uiso 0.480(3) 1 calc R U P B 2
C68A C 0.4818(2) 0.0387(2) 0.8997(2) 0.0208(7) Uani 0.480(3) 1 d D U P B 2
H68A H 0.418238 0.061424 0.944607 0.025 Uiso 0.480(3) 1 calc R U P B 2
C1S C 1.21599(13) 0.37985(12) 0.19875(12) 0.0327(4) Uani 1 1 d D U . . .
H1S H 1.248059 0.433756 0.198716 0.039 Uiso 1 1 calc R U . . .
C2S C 1.20414(12) 0.36597(12) 0.11077(12) 0.0313(4) Uani 1 1 d D U . . .
H2S H 1.227694 0.410492 0.050412 0.038 Uiso 1 1 calc R U . . .
C3S C 1.15805(12) 0.28736(13) 0.11082(12) 0.0311(4) Uani 1 1 d D U . . .
H3S H 1.149552 0.277960 0.050499 0.037 Uiso 1 1 calc R U . . .
C4S C 1.12411(11) 0.22204(12) 0.19876(12) 0.0287(3) Uani 1 1 d D U . . .
H4S H 1.093101 0.167507 0.198546 0.034 Uiso 1 1 calc R U . . .
C5S C 1.13546(11) 0.23640(11) 0.28685(11) 0.0259(3) Uani 1 1 d D U . . .
H5S H 1.111804 0.191990 0.347273 0.031 Uiso 1 1 calc R U . . .
C6S C 1.18123(12) 0.31534(12) 0.28681(12) 0.0293(3) Uani 1 1 d D U . . .
H6S H 1.188840 0.325363 0.347299 0.035 Uiso 1 1 calc R U . . .
C11S C 1.0158(12) -0.0166(13) 0.1475(16) 0.051(3) Uani 0.49(2) 1 d D U P C 1
H11S H 0.949088 0.016788 0.174246 0.061 Uiso 0.49(2) 1 calc R U P C 1
C12S C 1.0802(10) 0.0243(13) 0.0595(12) 0.048(3) Uani 0.49(2) 1 d D U P C 1
H12S H 1.057222 0.084867 0.023742 0.057 Uiso 0.49(2) 1 calc R U P C 1
C13S C 1.1773(6) -0.0212(5) 0.0225(9) 0.0497(16) Uani 0.49(2) 1 d D U P C 1
H13S H 1.222846 0.009392 -0.037095 0.060 Uiso 0.49(2) 1 calc R U P C 1
C14S C 1.2100(6) -0.1119(5) 0.0714(10) 0.0493(17) Uani 0.49(2) 1 d D U P C 1
H14S H 1.277413 -0.144027 0.044790 0.059 Uiso 0.49(2) 1 calc R U P C 1
C15S C 1.1451(10) -0.1549(10) 0.1577(12) 0.047(2) Uani 0.49(2) 1 d D U P C 1
H15S H 1.166701 -0.218002 0.190358 0.057 Uiso 0.49(2) 1 calc R U P C 1
C16S C 1.0479(12) -0.1070(14) 0.1981(15) 0.048(3) Uani 0.49(2) 1 d D U P C 1
H16S H 1.003573 -0.135650 0.259704 0.057 Uiso 0.49(2) 1 calc R U P C 1
C11T C 1.0084(11) -0.0250(14) 0.1460(15) 0.052(3) Uani 0.51(2) 1 d D U P C 2
H11T H 0.938244 0.002576 0.158028 0.062 Uiso 0.51(2) 1 calc R U P C 2
C12T C 1.0842(9) 0.0272(11) 0.0776(11) 0.045(3) Uani 0.51(2) 1 d D U P C 2
H12T H 1.066457 0.091006 0.043887 0.053 Uiso 0.51(2) 1 calc R U P C 2
C13T C 1.1854(7) -0.0140(5) 0.0586(9) 0.055(2) Uani 0.51(2) 1 d D U P C 2
H13T H 1.237611 0.020366 0.009807 0.066 Uiso 0.51(2) 1 calc R U P C 2
C14T C 1.2115(6) -0.1058(5) 0.1106(9) 0.0564(18) Uani 0.51(2) 1 d D U P C 2
H14T H 1.281448 -0.134067 0.098698 0.068 Uiso 0.51(2) 1 calc R U P C 2
C15T C 1.1345(11) -0.1550(12) 0.1796(11) 0.055(3) Uani 0.51(2) 1 d D U P C 2
H15T H 1.151784 -0.217350 0.216323 0.066 Uiso 0.51(2) 1 calc R U P C 2
C16T C 1.0333(11) -0.1157(15) 0.1964(15) 0.051(3) Uani 0.51(2) 1 d D U P C 2
H16T H 0.980801 -0.151361 0.242846 0.062 Uiso 0.51(2) 1 calc R U P C 2
C21S C 0.9134(11) 0.0654(11) 0.4956(14) 0.038(2) Uani 0.406(19) 1 d D U P A 1
H21S H 0.854035 0.110866 0.491752 0.045 Uiso 0.406(19) 1 calc R U P A 1
C22S C 0.9784(14) 0.0296(12) 0.4110(9) 0.041(3) Uani 0.406(19) 1 d D U P A 1
H22S H 0.962776 0.050211 0.349334 0.049 Uiso 0.406(19) 1 calc R U P A 1
C23S C 1.0651(12) -0.0350(14) 0.4145(13) 0.047(3) Uani 0.406(19) 1 d D U P A 1
H23S H 1.109798 -0.058606 0.355712 0.057 Uiso 0.406(19) 1 calc R U P A 1
C21T C 0.904(2) 0.069(2) 0.5399(18) 0.034(3) Uani 0.297(9) 1 d D U P A -2
H21T H 0.845169 0.115104 0.560538 0.041 Uiso 0.297(9) 1 calc R U P A -2
C22T C 0.945(2) 0.059(2) 0.4407(18) 0.035(3) Uani 0.297(9) 1 d D U P A -2
H22T H 0.912540 0.097437 0.393144 0.042 Uiso 0.297(9) 1 calc R U P A -2
C23T C 1.0316(18) -0.007(2) 0.4096(17) 0.036(4) Uani 0.297(9) 1 d D U P A -2
H23T H 1.056655 -0.016733 0.341754 0.044 Uiso 0.297(9) 1 calc R U P A -2
C24T C 1.082(2) -0.058(2) 0.478(2) 0.042(5) Uani 0.297(9) 1 d D U P A -2
H24T H 1.145815 -0.098185 0.455733 0.050 Uiso 0.297(9) 1 calc R U P A -2
C25T C 1.039(2) -0.051(3) 0.578(2) 0.035(3) Uani 0.297(9) 1 d D U P A -2
H25T H 1.070824 -0.088435 0.626198 0.042 Uiso 0.297(9) 1 calc R U P A -2
C26T C 0.9483(18) 0.0119(18) 0.6087(17) 0.029(3) Uani 0.297(9) 1 d D U P A -2
H26T H 0.917145 0.015278 0.677935 0.035 Uiso 0.297(9) 1 calc R U P A -2

loop_
_atom_site_aniso_label
_atom_site_aniso_U_11
_atom_site_aniso_U_22
_atom_site_aniso_U_33
_atom_site_aniso_U_23
_atom_site_aniso_U_13
_atom_site_aniso_U_12
C1 0.0134(6) 0.0137(6) 0.0107(6) -0.0008(5) -0.0051(5) -0.0031(5)
O1 0.0138(4) 0.0145(4) 0.0094(4) 0.0030(3) -0.0038(3) -0.0064(3)
C11 0.0101(6) 0.0154(6) 0.0147(6) -0.0027(5) -0.0061(5) -0.0018(5)
C12 0.0127(6) 0.0165(6) 0.0135(6) -0.0008(5) -0.0056(5) -0.0030(5)
C13 0.0143(6) 0.0214(7) 0.0146(6) -0.0050(5) -0.0070(5) -0.0015(5)
C14 0.0186(7) 0.0192(7) 0.0184(6) -0.0065(5) -0.0082(5) -0.0043(5)
C15 0.0145(6) 0.0178(7) 0.0179(6) -0.0028(5) -0.0074(5) -0.0051(5)
C16 0.0139(6) 0.0175(6) 0.0128(6) -0.0027(5) -0.0053(5) -0.0037(5)
C17 0.0214(7) 0.0158(6) 0.0143(6) -0.0037(5) -0.0071(5) -0.0011(5)
C18 0.0241(7) 0.0212(7) 0.0184(7) -0.0037(5) -0.0076(6) -0.0054(6)
C19 0.0248(8) 0.0262(8) 0.0189(7) -0.0022(6) -0.0014(6) -0.0050(6)
C20 0.0336(8) 0.0218(7) 0.0130(6) -0.0042(5) -0.0061(6) 0.0017(6)
C21 0.0332(8) 0.0293(8) 0.0183(7) -0.0077(6) -0.0130(6) -0.0039(6)
C22 0.0232(7) 0.0315(8) 0.0187(7) -0.0070(6) -0.0071(6) -0.0064(6)
C23 0.0208(8) 0.0166(15) 0.014(2) -0.005(2) -0.006(3) -0.0055(14)
C24 0.0369(18) 0.0243(8) 0.022(2) -0.0028(13) -0.0151(15) -0.0128(9)
C25 0.057(9) 0.021(4) 0.034(4) -0.007(3) -0.011(5) -0.017(5)
C26 0.054(8) 0.018(4) 0.035(4) 0.001(3) -0.001(4) -0.017(5)
C27 0.058(8) 0.032(5) 0.019(4) -0.004(3) -0.004(4) -0.007(5)
C28 0.033(5) 0.022(4) 0.025(5) -0.014(3) 0.001(3) -0.014(3)
C23A 0.0208(8) 0.0166(15) 0.014(2) -0.005(2) -0.006(3) -0.0055(14)
C24A 0.0369(18) 0.0243(8) 0.022(2) -0.0028(13) -0.0151(15) -0.0128(9)
C25A 0.036(3) 0.021(3) 0.031(3) -0.007(2) -0.009(2) -0.016(3)
C26A 0.039(4) 0.023(3) 0.022(2) 0.001(2) -0.007(3) -0.015(3)
C27A 0.031(3) 0.016(2) 0.014(2) -0.0020(18) -0.006(2) -0.008(2)
C28A 0.024(2) 0.0124(19) 0.006(2) -0.0048(17) -0.005(2) -0.0009(16)
C31 0.0134(6) 0.0125(6) 0.0111(6) 0.0017(5) -0.0025(5) -0.0034(5)
C32 0.0149(6) 0.0139(6) 0.0153(6) -0.0008(5) -0.0060(5) -0.0031(5)
C33 0.0172(6) 0.0131(6) 0.0138(6) -0.0010(5) -0.0043(5) -0.0019(5)
C34 0.0128(6) 0.0173(7) 0.0155(6) -0.0010(5) -0.0020(5) -0.0002(5)
C35 0.0148(6) 0.0163(6) 0.0146(6) 0.0021(5) -0.0045(5) -0.0045(5)
C36 0.0172(6) 0.0151(6) 0.0113(6) 0.0002(5) -0.0046(5) -0.0042(5)
C37 0.0194(7) 0.0164(7) 0.0170(6) -0.0037(5) -0.0082(5) 0.0046(5)
C38 0.0237(7) 0.0253(8) 0.0264(7) -0.0113(6) -0.0103(6) 0.0032(6)
C39 0.0337(9) 0.0308(9) 0.0368(9) -0.0183(7) -0.0218(7) 0.0074(7)
C40 0.0423(9) 0.0356(9) 0.0249(8) -0.0173(7) -0.0186(7) 0.0163(7)
C41 0.0355(9) 0.0362(9) 0.0169(7) -0.0079(6) -0.0056(6) 0.0076(7)
C42 0.0247(7) 0.0243(8) 0.0183(7) -0.0039(6) -0.0045(6) 0.0021(6)
C43 0.0147(6) 0.0258(7) 0.0120(6) 0.0014(5) -0.0032(5) -0.0060(5)
C44 0.0187(7) 0.0300(8) 0.0174(7) -0.0002(6) -0.0062(5) -0.0033(6)
C45 0.0166(7) 0.0439(10) 0.0210(7) 0.0027(7) -0.0073(6) -0.0025(6)
C46 0.0215(7) 0.0491(10) 0.0189(7) 0.0050(7) -0.0116(6) -0.0133(7)
C47 0.0291(8) 0.0388(9) 0.0180(7) -0.0002(6) -0.0096(6) -0.0163(7)
C48 0.0201(7) 0.0294(8) 0.0172(7) -0.0011(6) -0.0062(5) -0.0072(6)
C51 0.0154(6) 0.0149(6) 0.0095(6) -0.0025(5) -0.0048(5) -0.0044(5)
C52 0.0156(6) 0.0129(6) 0.0115(6) -0.0026(5) -0.0049(5) -0.0016(5)
C53 0.0167(6) 0.0170(6) 0.0106(6) -0.0040(5) -0.0050(5) -0.0049(5)
C54 0.0199(7) 0.0154(6) 0.0113(6) -0.0011(5) -0.0047(5) -0.0066(5)
C55 0.0203(7) 0.0150(6) 0.0122(6) -0.0022(5) -0.0053(5) -0.0025(5)
C56 0.0141(6) 0.0177(7) 0.0124(6) -0.0025(5) -0.0033(5) -0.0005(5)
C57 0.0160(6) 0.0210(7) 0.0095(6) 0.0004(5) -0.0039(5) -0.0053(5)
C58 0.0180(7) 0.0223(7) 0.0168(6) -0.0015(5) -0.0028(5) -0.0054(5)
C59 0.0211(7) 0.0272(8) 0.0209(7) -0.0025(6) -0.0033(6) 0.0006(6)
C60 0.0142(7) 0.0429(9) 0.0222(7) -0.0008(7) -0.0028(6) -0.0030(6)
C61 0.0207(7) 0.0360(9) 0.0199(7) 0.0021(6) -0.0064(6) -0.0130(6)
C62 0.0219(7) 0.0233(7) 0.0144(6) -0.0006(5) -0.0056(5) -0.0071(6)
C63 0.0211(14) 0.0132(11) 0.0142(17) -0.0027(13) -0.0081(16) -0.0046(10)
C64 0.0244(14) 0.0151(13) 0.0241(17) 0.0000(12) -0.0100(12) -0.0064(10)
C65 0.0239(16) 0.0199(16) 0.0318(19) -0.0035(15) -0.0128(15) -0.0001(12)
C66 0.035(3) 0.0090(19) 0.026(2) -0.0015(16) -0.015(2) -0.0025(18)
C67 0.0314(15) 0.0120(13) 0.0268(15) -0.0014(11) -0.0110(12) -0.0056(11)
C68 0.0217(13) 0.0158(13) 0.0198(13) -0.0018(10) -0.0077(11) -0.0047(10)
C63A 0.0211(14) 0.0132(11) 0.0142(17) -0.0027(13) -0.0081(16) -0.0046(10)
C64A 0.0251(16) 0.0150(14) 0.0201(17) -0.0017(12) -0.0052(13) -0.0063(11)
C65A 0.0228(16) 0.0181(16) 0.0285(19) -0.0064(15) -0.0078(15) -0.0012(12)
C66A 0.026(3) 0.016(3) 0.033(3) -0.003(2) -0.016(2) -0.0007(19)
C67A 0.0345(17) 0.0202(16) 0.0232(16) 0.0065(12) -0.0106(13) -0.0066(13)
C68A 0.0240(15) 0.0183(15) 0.0185(14) -0.0007(11) -0.0060(12) -0.0028(11)
C1S 0.0391(9) 0.0258(8) 0.0340(9) -0.0026(7) -0.0132(7) -0.0050(7)
C2S 0.0278(8) 0.0346(9) 0.0260(8) 0.0019(7) -0.0081(6) 0.0006(7)
C3S 0.0251(8) 0.0460(10) 0.0241(8) -0.0079(7) -0.0123(6) 0.0018(7)
C4S 0.0218(7) 0.0357(9) 0.0319(8) -0.0094(7) -0.0099(6) -0.0038(6)
C5S 0.0226(7) 0.0281(8) 0.0233(7) -0.0030(6) -0.0047(6) -0.0001(6)
C6S 0.0362(9) 0.0288(8) 0.0251(8) -0.0074(6) -0.0124(7) -0.0009(7)
C11S 0.073(6) 0.036(4) 0.051(5) -0.013(4) -0.036(4) 0.014(4)
C12S 0.084(4) 0.034(4) 0.043(5) -0.011(3) -0.044(3) 0.001(3)
C13S 0.075(3) 0.037(2) 0.056(4) -0.011(3) -0.040(3) -0.012(2)
C14S 0.065(3) 0.041(3) 0.065(5) -0.021(3) -0.046(3) 0.000(2)
C15S 0.076(5) 0.022(3) 0.065(7) -0.017(3) -0.050(4) 0.006(3)
C16S 0.078(6) 0.037(4) 0.038(4) -0.005(3) -0.029(4) -0.011(4)
C11T 0.059(4) 0.056(5) 0.044(5) -0.010(4) -0.021(4) -0.007(4)
C12T 0.081(4) 0.025(3) 0.037(5) -0.008(3) -0.031(3) -0.004(3)
C13T 0.067(3) 0.052(3) 0.050(4) -0.015(3) -0.007(3) -0.027(2)
C14T 0.059(3) 0.059(3) 0.062(5) -0.030(3) -0.028(3) 0.008(2)
C15T 0.094(5) 0.033(4) 0.043(4) -0.010(3) -0.034(3) 0.004(3)
C16T 0.075(4) 0.040(4) 0.048(4) -0.010(3) -0.025(4) -0.015(3)
C21S 0.033(4) 0.021(4) 0.057(6) 0.000(5) -0.011(5) -0.013(3)
C22S 0.034(7) 0.045(8) 0.044(4) -0.004(4) -0.009(4) -0.017(4)
C23S 0.034(5) 0.048(8) 0.062(7) -0.015(6) -0.011(4) -0.009(4)
C21T 0.028(7) 0.014(5) 0.050(8) -0.005(5) 0.005(5) -0.005(4)
C22T 0.021(7) 0.032(5) 0.047(7) 0.003(5) -0.007(5) -0.005(4)
C23T 0.028(9) 0.036(8) 0.036(7) -0.012(5) 0.007(6) -0.009(6)
C24T 0.026(7) 0.028(8) 0.057(8) -0.008(8) 0.002(7) 0.004(5)
C25T 0.021(7) 0.032(5) 0.047(7) 0.003(5) -0.007(5) -0.005(4)
C26T 0.026(8) 0.022(6) 0.039(7) -0.009(5) -0.001(5) -0.016(5)

loop_
_atom_type_symbol
_atom_type_description
_atom_type_scat_dispersion_real
_atom_type_scat_dispersion_imag
_atom_type_scat_source
C C 0.0033 0.0016 'International Tables Vol C Tables 4.2.6.8 and 6.1.1.4'
H H 0.0000 0.0000 'International Tables Vol C Tables 4.2.6.8 and 6.1.1.4'
O O 0.0106 0.0060 'International Tables Vol C Tables 4.2.6.8 and 6.1.1.4'

loop_
_geom_angle_atom_site_label_1
_geom_angle_atom_site_label_2
_geom_angle_atom_site_label_3
_geom_angle
_geom_angle_site_symmetry_1
_geom_angle_site_symmetry_3
O1 C1 C31 109.81(9) . .
O1 C1 C51 97.40(9) . .
C31 C1 C51 112.31(10) . .
O1 C1 C11 110.84(10) . .
C31 C1 C11 111.83(10) . .
C51 C1 C11 113.77(10) . .
C1 O1 O1 107.84(9) . 2_666
C12 C11 C16 118.66(12) . .
C12 C11 C1 122.38(11) . .
C16 C11 C1 118.96(11) . .
C11 C12 C13 120.88(12) . .
C11 C12 H12 119.6 . .
C13 C12 H12 119.6 . .
C14 C13 C12 119.07(12) . .
C14 C13 C17 120.12(12) . .
C12 C13 C17 120.80(12) . .
C13 C14 C15 121.31(12) . .
C13 C14 H14 119.3 . .
C15 C14 H14 119.3 . .
C16 C15 C14 118.30(12) . .
C16 C15 C23 124.2(12) . .
C14 C15 C23 117.5(12) . .
C16 C15 C23A 118.2(7) . .
C14 C15 C23A 123.5(8) . .
C15 C16 C11 121.59(12) . .
C15 C16 H16 119.2 . .
C11 C16 H16 119.2 . .
C18 C17 C22 118.46(12) . .
C18 C17 C13 121.88(12) . .
C22 C17 C13 119.66(12) . .
C19 C18 C17 120.53(13) . .
C19 C18 H18 119.7 . .
C17 C18 H18 119.7 . .
C20 C19 C18 120.39(14) . .
C20 C19 H19 119.8 . .
C18 C19 H19 119.8 . .
C21 C20 C19 119.67(13) . .
C21 C20 H20 120.2 . .
C19 C20 H20 120.2 . .
C20 C21 C22 120.05(14) . .
C20 C21 H21 120.0 . .
C22 C21 H21 120.0 . .
C21 C22 C17 120.90(14) . .
C21 C22 H22 119.6 . .
C17 C22 H22 119.6 . .
C28 C23 C24 118.3(11) . .
C28 C23 C15 117.3(13) . .
C24 C23 C15 124.4(14) . .
C23 C24 C25 118.7(13) . .
C23 C24 H24 120.7 . .
C25 C24 H24 120.7 . .
C26 C25 C24 121.4(13) . .
C26 C25 H25 119.3 . .
C24 C25 H25 119.3 . .
C27 C26 C25 119.9(12) . .
C27 C26 H26 120.0 . .
C25 C26 H26 120.0 . .
C26 C27 C28 118.2(13) . .
C26 C27 H27 120.9 . .
C28 C27 H27 120.9 . .
C23 C28 C27 122.8(11) . .
C23 C28 H28 118.6 . .
C27 C28 H28 118.6 . .
C24A C23A C28A 117.7(7) . .
C24A C23A C15 118.8(9) . .
C28A C23A C15 123.4(9) . .
C25A C24A C23A 122.0(9) . .
C25A C24A H24A 119.0 . .
C23A C24A H24A 119.0 . .
C26A C25A C24A 119.4(8) . .
C26A C25A H25A 120.3 . .
C24A C25A H25A 120.3 . .
C25A C26A C27A 119.1(8) . .
C25A C26A H26A 120.4 . .
C27A C26A H26A 120.4 . .
C26A C27A C28A 121.6(7) . .
C26A C27A H27A 119.2 . .
C28A C27A H27A 119.2 . .
C27A C28A C23A 119.8(7) . .
C27A C28A H28A 120.1 . .
C23A C28A H28A 120.1 . .
C36 C31 C32 119.52(12) . .
C36 C31 C1 120.96(11) . .
C32 C31 C1 119.50(11) . .
C31 C32 C33 120.70(12) . .
C31 C32 H32 119.7 . .
C33 C32 H32 119.7 . .
C32 C33 C34 118.75(12) . .
C32 C33 C37 119.71(12) . .
C34 C33 C37 121.49(12) . .
C35 C34 C33 121.50(12) . .
C35 C34 H34 119.2 . .
C33 C34 H34 119.2 . .
C34 C35 C36 118.29(12) . .
C34 C35 C43 120.84(12) . .
C36 C35 C43 120.84(12) . .
C31 C36 C35 121.20(12) . .
C31 C36 H36 119.4 . .
C35 C36 H36 119.4 . .
C38 C37 C42 118.37(13) . .
C38 C37 C33 121.20(12) . .
C42 C37 C33 120.41(13) . .
C39 C38 C37 120.52(14) . .
C39 C38 H38 119.7 . .
C37 C38 H38 119.7 . .
C40 C39 C38 120.45(15) . .
C40 C39 H39 119.8 . .
C38 C39 H39 119.8 . .
C39 C40 C41 119.50(14) . .
C39 C40 H40 120.2 . .
C41 C40 H40 120.2 . .
C40 C41 C42 120.32(15) . .
C40 C41 H41 119.8 . .
C42 C41 H41 119.8 . .
C41 C42 C37 120.83(15) . .
C41 C42 H42 119.6 . .
C37 C42 H42 119.6 . .
C48 C43 C44 118.32(13) . .
C48 C43 C35 120.61(12) . .
C44 C43 C35 121.03(13) . .
C45 C44 C43 120.61(15) . .
C45 C44 H44 119.7 . .
C43 C44 H44 119.7 . .
C46 C45 C44 120.27(15) . .
C46 C45 H45 119.9 . .
C44 C45 H45 119.9 . .
C47 C46 C45 119.78(14) . .
C47 C46 H46 120.1 . .
C45 C46 H46 120.1 . .
C46 C47 C48 120.16(15) . .
C46 C47 H47 119.9 . .
C48 C47 H47 119.9 . .
C47 C48 C43 120.84(14) . .
C47 C48 H48 119.6 . .
C43 C48 H48 119.6 . .
C56 C51 C52 119.49(12) . .
C56 C51 C1 122.37(11) . .
C52 C51 C1 118.00(11) . .
C51 C52 C53 120.91(12) . .
C51 C52 H52 119.5 . .
C53 C52 H52 119.5 . .
C52 C53 C54 118.54(12) . .
C52 C53 C57 119.89(12) . .
C54 C53 C57 121.56(11) . .
C55 C54 C53 121.63(12) . .
C55 C54 H54 119.2 . .
C53 C54 H54 119.2 . .
C54 C55 C56 118.42(12) . .
C54 C55 C63A 123.6(4) . .
C56 C55 C63A 117.8(4) . .
C54 C55 C63 119.2(3) . .
C56 C55 C63 122.2(3) . .
C51 C56 C55 120.99(12) . .
C51 C56 H56 119.5 . .
C55 C56 H56 119.5 . .
C62 C57 C58 118.18(12) . .
C62 C57 C53 121.15(12) . .
C58 C57 C53 120.65(12) . .
C59 C58 C57 120.93(13) . .
C59 C58 H58 119.5 . .
C57 C58 H58 119.5 . .
C60 C59 C58 120.02(14) . .
C60 C59 H59 120.0 . .
C58 C59 H59 120.0 . .
C61 C60 C59 119.90(13) . .
C61 C60 H60 120.1 . .
C59 C60 H60 120.1 . .
C60 C61 C62 120.29(14) . .
C60 C61 H61 119.9 . .
C62 C61 H61 119.9 . .
C61 C62 C57 120.68(14) . .
C61 C62 H62 119.7 . .
C57 C62 H62 119.7 . .
C64 C63 C68 117.9(5) . .
C64 C63 C55 118.4(7) . .
C68 C63 C55 123.6(7) . .
C65 C64 C63 120.8(4) . .
C65 C64 H64 119.6 . .
C63 C64 H64 119.6 . .
C66 C65 C64 120.1(4) . .
C66 C65 H65 120.0 . .
C64 C65 H65 120.0 . .
C67 C66 C65 119.5(6) . .
C67 C66 H66 120.3 . .
C65 C66 H66 120.3 . .
C66 C67 C68 120.5(4) . .
C66 C67 H67 119.8 . .
C68 C67 H67 119.8 . .
C67 C68 C63 121.2(4) . .
C67 C68 H68 119.4 . .
C63 C68 H68 119.4 . .
C68A C63A C64A 117.9(6) . .
C68A C63A C55 121.1(8) . .
C64A C63A C55 120.8(9) . .
C65A C64A C63A 121.0(5) . .
C65A C64A H64A 119.5 . .
C63A C64A H64A 119.5 . .
C66A C65A C64A 119.9(5) . .
C66A C65A H65A 120.0 . .
C64A C65A H65A 120.0 . .
C67A C66A C65A 120.3(7) . .
C67A C66A H66A 119.9 . .
C65A C66A H66A 119.9 . .
C66A C67A C68A 119.7(5) . .
C66A C67A H67A 120.1 . .
C68A C67A H67A 120.1 . .
C63A C68A C67A 121.1(5) . .
C63A C68A H68A 119.4 . .
C67A C68A H68A 119.4 . .
C2S C1S C6S 120.10(16) . .
C2S C1S H1S 119.9 . .
C6S C1S H1S 119.9 . .
C3S C2S C1S 119.88(15) . .
C3S C2S H2S 120.1 . .
C1S C2S H2S 120.1 . .
C2S C3S C4S 120.12(15) . .
C2S C3S H3S 119.9 . .
C4S C3S H3S 119.9 . .
C5S C4S C3S 119.92(15) . .
C5S C4S H4S 120.0 . .
C3S C4S H4S 120.0 . .
C6S C5S C4S 119.93(15) . .
C6S C5S H5S 120.0 . .
C4S C5S H5S 120.0 . .
C5S C6S C1S 120.05(15) . .
C5S C6S H6S 120.0 . .
C1S C6S H6S 120.0 . .
C12S C11S C16S 119.9(11) . .
C12S C11S H11S 120.0 . .
C16S C11S H11S 120.0 . .
C13S C12S C11S 120.5(11) . .
C13S C12S H12S 119.8 . .
C11S C12S H12S 119.8 . .
C12S C13S C14S 120.3(8) . .
C12S C13S H13S 119.9 . .
C14S C13S H13S 119.9 . .
C15S C14S C13S 119.8(7) . .
C15S C14S H14S 120.1 . .
C13S C14S H14S 120.1 . .
C14S C15S C16S 120.2(9) . .
C14S C15S H15S 119.9 . .
C16S C15S H15S 119.9 . .
C15S C16S C11S 119.3(11) . .
C15S C16S H16S 120.3 . .
C11S C16S H16S 120.3 . .
C16T C11T C12T 120.6(12) . .
C16T C11T H11T 119.7 . .
C12T C11T H11T 119.7 . .
C13T C12T C11T 119.5(10) . .
C13T C12T H12T 120.3 . .
C11T C12T H12T 120.3 . .
C12T C13T C14T 120.2(7) . .
C12T C13T H13T 119.9 . .
C14T C13T H13T 119.9 . .
C15T C14T C13T 118.9(8) . .
C15T C14T H14T 120.6 . .
C13T C14T H14T 120.6 . .
C16T C15T C14T 121.1(11) . .
C16T C15T H15T 119.5 . .
C14T C15T H15T 119.5 . .
C11T C16T C15T 119.6(12) . .
C11T C16T H16T 120.2 . .
C15T C16T H16T 120.2 . .
C23S C21S C22S 119.8(12) 2_756 .
C23S C21S H21S 120.1 2_756 .
C22S C21S H21S 120.1 . .
C23S C22S C21S 121.1(12) . .
C23S C22S H22S 119.5 . .
C21S C22S H22S 119.5 . .
C22S C23S C21S 119.1(14) . 2_756
C22S C23S H23S 120.5 . .
C21S C23S H23S 120.5 2_756 .
C26T C21T C22T 120.1(13) . .
C26T C21T H21T 120.0 . .
C22T C21T H21T 120.0 . .
C21T C22T C23T 120.4(11) . .
C21T C22T H22T 119.8 . .
C23T C22T H22T 119.8 . .
C22T C23T C24T 119.6(12) . .
C22T C23T H23T 120.2 . .
C24T C23T H23T 120.2 . .
C23T C24T C25T 119.5(12) . .
C23T C24T H24T 120.3 . .
C25T C24T H24T 120.3 . .
C24T C25T C26T 119.7(13) . .
C24T C25T H25T 120.2 . .
C26T C25T H25T 120.2 . .
C21T C26T C25T 120.3(13) . .
C21T C26T H26T 119.9 . .
C25T C26T H26T 119.9 . .

loop_
_geom_bond_atom_site_label_1
_geom_bond_atom_site_label_2
_geom_bond_distance
_geom_bond_site_symmetry_2
C1 O1 1.4559(14) .
C1 C31 1.5270(17) .
C1 C51 1.5317(17) .
C1 C11 1.5340(17) .
O1 O1 1.4810(16) 2_666
C11 C12 1.3931(17) .
C11 C16 1.3986(18) .
C12 C13 1.4001(18) .
C12 H12 0.9500 .
C13 C14 1.3898(19) .
C13 C17 1.4884(18) .
C14 C15 1.3993(18) .
C14 H14 0.9500 .
C15 C16 1.3928(18) .
C15 C23 1.480(11) .
C15 C23A 1.493(7) .
C16 H16 0.9500 .
C17 C18 1.3899(19) .
C17 C22 1.3966(19) .
C18 C19 1.3891(19) .
C18 H18 0.9500 .
C19 C20 1.385(2) .
C19 H19 0.9500 .
C20 C21 1.381(2) .
C20 H20 0.9500 .
C21 C22 1.387(2) .
C21 H21 0.9500 .
C22 H22 0.9500 .
C23 C28 1.377(11) .
C23 C24 1.389(11) .
C24 C25 1.391(12) .
C24 H24 0.9500 .
C25 C26 1.374(11) .
C25 H25 0.9500 .
C26 C27 1.370(11) .
C26 H26 0.9500 .
C27 C28 1.388(11) .
C27 H27 0.9500 .
C28 H28 0.9500 .
C23A C24A 1.399(8) .
C23A C28A 1.401(7) .
C24A C25A 1.391(9) .
C24A H24A 0.9500 .
C25A C26A 1.385(7) .
C25A H25A 0.9500 .
C26A C27A 1.389(7) .
C26A H26A 0.9500 .
C27A C28A 1.391(7) .
C27A H27A 0.9500 .
C28A H28A 0.9500 .
C31 C36 1.3871(18) .
C31 C32 1.3919(18) .
C32 C33 1.3945(18) .
C32 H32 0.9500 .
C33 C34 1.3983(19) .
C33 C37 1.4893(18) .
C34 C35 1.3937(19) .
C34 H34 0.9500 .
C35 C36 1.3984(18) .
C35 C43 1.4901(18) .
C36 H36 0.9500 .
C37 C38 1.395(2) .
C37 C42 1.396(2) .
C38 C39 1.390(2) .
C38 H38 0.9500 .
C39 C40 1.382(2) .
C39 H39 0.9500 .
C40 C41 1.384(3) .
C40 H40 0.9500 .
C41 C42 1.385(2) .
C41 H41 0.9500 .
C42 H42 0.9500 .
C43 C48 1.397(2) .
C43 C44 1.397(2) .
C44 C45 1.390(2) .
C44 H44 0.9500 .
C45 C46 1.385(2) .
C45 H45 0.9500 .
C46 C47 1.382(2) .
C46 H46 0.9500 .
C47 C48 1.389(2) .
C47 H47 0.9500 .
C48 H48 0.9500 .
C51 C56 1.3887(18) .
C51 C52 1.3953(17) .
C52 C53 1.3953(17) .
C52 H52 0.9500 .
C53 C54 1.3984(18) .
C53 C57 1.4837(18) .
C54 C55 1.3950(18) .
C54 H54 0.9500 .
C55 C56 1.4013(18) .
C55 C63A 1.489(8) .
C55 C63 1.492(7) .
C56 H56 0.9500 .
C57 C62 1.3990(19) .
C57 C58 1.3996(19) .
C58 C59 1.3864(19) .
C58 H58 0.9500 .
C59 C60 1.385(2) .
C59 H59 0.9500 .
C60 C61 1.383(2) .
C60 H60 0.9500 .
C61 C62 1.387(2) .
C61 H61 0.9500 .
C62 H62 0.9500 .
C63 C64 1.399(10) .
C63 C68 1.399(10) .
C64 C65 1.395(4) .
C64 H64 0.9500 .
C65 C66 1.393(7) .
C65 H65 0.9500 .
C66 C67 1.381(7) .
C66 H66 0.9500 .
C67 C68 1.386(4) .
C67 H67 0.9500 .
C68 H68 0.9500 .
C63A C68A 1.387(12) .
C63A C64A 1.399(12) .
C64A C65A 1.384(4) .
C64A H64A 0.9500 .
C65A C66A 1.378(10) .
C65A H65A 0.9500 .
C66A C67A 1.376(9) .
C66A H66A 0.9500 .
C67A C68A 1.391(4) .
C67A H67A 0.9500 .
C68A H68A 0.9500 .
C1S C2S 1.383(2) .
C1S C6S 1.384(2) .
C1S H1S 0.9500 .
C2S C3S 1.380(2) .
C2S H2S 0.9500 .
C3S C4S 1.387(2) .
C3S H3S 0.9500 .
C4S C5S 1.384(2) .
C4S H4S 0.9500 .
C5S C6S 1.381(2) .
C5S H5S 0.9500 .
C6S H6S 0.9500 .
C11S C12S 1.363(11) .
C11S C16S 1.390(10) .
C11S H11S 0.9500 .
C12S C13S 1.361(10) .
C12S H12S 0.9500 .
C13S C14S 1.385(7) .
C13S H13S 0.9500 .
C14S C15S 1.363(9) .
C14S H14S 0.9500 .
C15S C16S 1.385(11) .
C15S H15S 0.9500 .
C16S H16S 0.9500 .
C11T C16T 1.362(10) .
C11T C12T 1.382(11) .
C11T H11T 0.9500 .
C12T C13T 1.374(9) .
C12T H12T 0.9500 .
C13T C14T 1.388(8) .
C13T H13T 0.9500 .
C14T C15T 1.375(10) .
C14T H14T 0.9500 .
C15T C16T 1.370(11) .
C15T H15T 0.9500 .
C16T H16T 0.9500 .
C21S C23S 1.377(13) 2_756
C21S C22S 1.381(10) .
C21S H21S 0.9500 .
C22S C23S 1.370(10) .
C22S H22S 0.9500 .
C23S H23S 0.9500 .
C21T C26T 1.362(13) .
C21T C22T 1.374(11) .
C21T H21T 0.9500 .
C22T C23T 1.380(11) .
C22T H22T 0.9500 .
C23T C24T 1.384(13) .
C23T H23T 0.9500 .
C24T C25T 1.386(13) .
C24T H24T 0.9500 .
C25T C26T 1.386(13) .
C25T H25T 0.9500 .
C26T H26T 0.9500 .
